data_7022862
loop_
_publ_author_name
'Adeyi, Okoh'
'Cross, Warren B.'
'Forrest, Gregory'
'Godfrey, Luke'
'Hope, Eric G.'
'McLeod, Andrew'
'Singh, Amandeep'
'Singh, Kuldip'
'Solan, Gregory A.'
'Wang, Yining'
'Wright, Luka A.'

_publ_section_title
;
 From discrete monomeric complexes to hydrogen-bonded dimeric assemblies
 based on sterically encumbered square planar palladium(II) ONN-pincers.
;
_journal_issue 21
_journal_name_full 'Dalton transactions (Cambridge, England : 2003)'
_journal_page_first 7710
_journal_page_last 7723
_journal_paper_doi 10.1039/c3dt50176k
_journal_volume 42
_journal_year 2013
_chemical_formula_moiety 'C29 H26 N2 O3 Pd,C H2 Cl2,1.5(C6 H14)'
_chemical_formula_sum 'C39 H49 Cl2 N2 O3 Pd'
_chemical_formula_weight 771.10
_chemical_name_systematic
;
?
;
_space_group_IT_number 88
_symmetry_cell_setting tetragonal
_symmetry_space_group_name_Hall '-I 4ad'
_symmetry_space_group_name_H-M 'I 41/a :2'
_atom_sites_solution_hydrogens geom
_atom_sites_solution_primary direct
_atom_sites_solution_secondary difmap
_audit_creation_method SHELXL-97
_cell_angle_alpha 90.00
_cell_angle_beta 90.00
_cell_angle_gamma 90.00
_cell_formula_units_Z 16
_cell_length_a 20.075(8)
_cell_length_b 20.075(8)
_cell_length_c 28.842(17)
_cell_measurement_reflns_used 944
_cell_measurement_temperature 150(2)
_cell_measurement_theta_max 28.412
_cell_measurement_theta_min 2.349
_cell_volume 11623(9)
_computing_cell_refinement 'Bruker SMART'
_computing_data_collection 'Bruker SMART'
_computing_data_reduction 'Bruker SHELXTL'
_computing_molecular_graphics 'Bruker SHELXTL'
_computing_publication_material 'Bruker SHELXTL'
_computing_structure_refinement 'SHELXL-97 (Sheldrick, 1997)'
_computing_structure_solution 'SHELXS-97 (Sheldrick, 1990)'
_diffrn_ambient_temperature 150(2)
_diffrn_measured_fraction_theta_full 1.000
_diffrn_measured_fraction_theta_max 1.000
_diffrn_measurement_device_type 'Bruker Apex 2000 CCD area detector'
_diffrn_measurement_method 'phi and omega scans'
_diffrn_radiation_monochromator graphite
_diffrn_radiation_source 'fine-focus sealed tube'
_diffrn_radiation_type MoK\a
_diffrn_radiation_wavelength 0.71073
_diffrn_reflns_av_R_equivalents 0.2088
_diffrn_reflns_av_sigmaI/netI 0.1566
_diffrn_reflns_limit_h_max 23
_diffrn_reflns_limit_h_min -23
_diffrn_reflns_limit_k_max 23
_diffrn_reflns_limit_k_min -23
_diffrn_reflns_limit_l_max 34
_diffrn_reflns_limit_l_min -34
_diffrn_reflns_number 41787
_diffrn_reflns_theta_full 24.99
_diffrn_reflns_theta_max 24.99
_diffrn_reflns_theta_min 1.24
_exptl_absorpt_coefficient_mu 0.872
_exptl_absorpt_correction_T_max 0.831
_exptl_absorpt_correction_T_min 0.576
_exptl_absorpt_correction_type empirical
_exptl_absorpt_process_details
;
absorption correction based on 5597 reflections(SADABS);Rint 0.1715 before
correction and 0.0694 after.
;
_exptl_crystal_colour red
_exptl_crystal_density_diffrn 1.763
_exptl_crystal_density_method 'not measured'
_exptl_crystal_description block
_exptl_crystal_F_000 6416
_exptl_crystal_size_max 0.16
_exptl_crystal_size_mid 0.15
_exptl_crystal_size_min 0.12
_platon_squeeze_details
;
Disordered CH2Cl2 and C6H14 was omitted using the SQUEEZE option
of PLATON. The solvent accessible voids are 2694.5 3 with an estimated
1638e/cell to be added. Sixteen solvent CH2Cl2 and twenty four C6H14
molecules/unit cell accounting for 1872e were included in the formula,
FWt, (000) and density calculations. PLATON Reference:
Spek, A.L. (1990), Acta Cryst. A46,C-34.
;
_refine_diff_density_max 0.671
_refine_diff_density_min -0.530
_refine_diff_density_rms 0.142
_refine_ls_extinction_method none
_refine_ls_goodness_of_fit_ref 0.966
_refine_ls_hydrogen_treatment constr
_refine_ls_matrix_type full
_refine_ls_number_parameters 320
_refine_ls_number_reflns 5124
_refine_ls_number_restraints 0
_refine_ls_restrained_S_all 0.966
_refine_ls_R_factor_all 0.1453
_refine_ls_R_factor_gt 0.0753
_refine_ls_shift/su_max 0.001
_refine_ls_shift/su_mean 0.000
_refine_ls_structure_factor_coef Fsqd
_refine_ls_weighting_details 'calc w=1/[\s^2^(Fo^2^)+(0.0853P)^2^+0.0000P] where P=(Fo^2^+2Fc^2^)/3'
_refine_ls_weighting_scheme calc
_refine_ls_wR_factor_gt 0.1631
_refine_ls_wR_factor_ref 0.1854
_reflns_number_gt 3007
_reflns_number_total 5124
_reflns_threshold_expression >2sigma(I)
_cod_data_source_file c3dt50176k.txt
_cod_data_source_block 10068
_cod_depositor_comments
;
The following automatic conversions were performed:

'_symmetry_cell_setting' value 'Tetragonal' changed to 'tetragonal'
according to /home/saulius/struct/CIF-dictionaries/cif_core.dic
dictionary named 'cif_core.dic' version 2.4.2 from 2011-04-26.

Automatic conversion script
Id: cif_fix_values 1891 2012-01-12 08:04:46Z andrius 
;
_cod_original_cell_volume 11624(10)
_cod_original_sg_symbol_H-M I4(1)/a
_cod_database_code 7022862

loop_
_symmetry_equiv_pos_as_xyz
'x, y, z'
'-x+1/2, -y, z+1/2'
'-y+3/4, x+1/4, z+1/4'
'y+3/4, -x+3/4, z+3/4'
'x+1/2, y+1/2, z+1/2'
'-x+1, -y+1/2, z+1'
'-y+5/4, x+3/4, z+3/4'
'y+5/4, -x+5/4, z+5/4'
'-x, -y, -z'
'x-1/2, y, -z-1/2'
'y-3/4, -x-1/4, -z-1/4'
'-y-3/4, x-3/4, -z-3/4'
'-x+1/2, -y+1/2, -z+1/2'
'x, y+1/2, -z'
'y-1/4, -x+1/4, -z+1/4'
'-y-1/4, x-1/4, -z-1/4'

loop_
_atom_site_label
_atom_site_type_symbol
_atom_site_fract_x
_atom_site_fract_y
_atom_site_fract_z
_atom_site_U_iso_or_equiv
_atom_site_adp_type
_atom_site_occupancy
_atom_site_symmetry_multiplicity
_atom_site_calc_flag
_atom_site_refinement_flags
Pd1 Pd 0.44289(3) 0.96361(3) 0.10202(2) 0.0285(2) Uani 1 1 d .
O1 O 0.3640(3) 0.9547(3) 0.0636(2) 0.0359(14) Uani 1 1 d .
O2 O 0.3836(3) 1.0001(3) 0.15249(19) 0.0363(14) Uani 1 1 d .
O3 O 0.3814(3) 1.0982(3) 0.1144(2) 0.0446(16) Uani 1 1 d .
N1 N 0.5051(3) 0.9309(3) 0.0542(2) 0.0265(16) Uani 1 1 d .
N2 N 0.5255(3) 0.9604(3) 0.1409(2) 0.0349(17) Uani 1 1 d .
C1 C 0.3647(4) 0.9403(4) 0.0187(3) 0.031(2) Uani 1 1 d .
C2 C 0.4209(4) 0.9236(4) -0.0087(3) 0.0266(19) Uani 1 1 d .
C3 C 0.4107(5) 0.9106(4) -0.0560(3) 0.041(2) Uani 1 1 d .
H3 H 0.4476 0.8984 -0.0748 0.049 Uiso 1 1 calc R
C4 C 0.3493(5) 0.9150(4) -0.0756(3) 0.039(2) Uani 1 1 d .
H4 H 0.3440 0.9060 -0.1078 0.047 Uiso 1 1 calc R
C5 C 0.2938(4) 0.9326(4) -0.0490(3) 0.039(2) Uani 1 1 d .
H5 H 0.2512 0.9351 -0.0632 0.046 Uiso 1 1 calc R
C6 C 0.3002(4) 0.9461(4) -0.0034(3) 0.029(2) Uani 1 1 d .
C7 C 0.2407(4) 0.9682(5) 0.0246(3) 0.039(2) Uani 1 1 d .
C8 C 0.1779(5) 0.9376(5) 0.0153(4) 0.055(3) Uani 1 1 d .
H8 H 0.1755 0.9015 -0.0060 0.066 Uiso 1 1 calc R
C9 C 0.1195(6) 0.9604(7) 0.0373(5) 0.077(4) Uani 1 1 d .
H9 H 0.0782 0.9385 0.0320 0.092 Uiso 1 1 calc R
C10 C 0.1225(6) 1.0140(6) 0.0662(4) 0.060(3) Uani 1 1 d .
H10 H 0.0829 1.0308 0.0800 0.072 Uiso 1 1 calc R
C11 C 0.1831(7) 1.0442(6) 0.0753(4) 0.072(4) Uani 1 1 d .
H11 H 0.1853 1.0815 0.0955 0.087 Uiso 1 1 calc R
C12 C 0.2420(5) 1.0193(5) 0.0545(3) 0.047(3) Uani 1 1 d .
H12 H 0.2835 1.0394 0.0620 0.057 Uiso 1 1 calc R
C13 C 0.4893(4) 0.9181(4) 0.0091(3) 0.0254(19) Uani 1 1 d .
C14 C 0.5429(4) 0.8995(4) -0.0197(3) 0.035(2) Uani 1 1 d .
H14 H 0.5341 0.8904 -0.0514 0.042 Uiso 1 1 calc R
C15 C 0.6075(4) 0.8939(4) -0.0040(3) 0.034(2) Uani 1 1 d .
H15 H 0.6423 0.8806 -0.0244 0.041 Uiso 1 1 calc R
C16 C 0.6204(4) 0.9081(4) 0.0419(3) 0.031(2) Uani 1 1 d .
H16 H 0.6645 0.9052 0.0537 0.037 Uiso 1 1 calc R
C17 C 0.5691(4) 0.9263(4) 0.0701(2) 0.0234(18) Uani 1 1 d .
C18 C 0.5787(4) 0.9413(4) 0.1190(3) 0.0269(19) Uani 1 1 d .
H18 H 0.6208 0.9374 0.1338 0.032 Uiso 1 1 calc R
C19 C 0.5232(4) 0.9689(4) 0.1912(3) 0.034(2) Uani 1 1 d .
C20 C 0.5205(4) 0.9097(5) 0.2168(3) 0.039(2) Uani 1 1 d .
C21 C 0.5100(4) 0.9154(5) 0.2642(3) 0.045(2) Uani 1 1 d .
H21 H 0.5076 0.8761 0.2826 0.054 Uiso 1 1 calc R
C22 C 0.5030(5) 0.9775(6) 0.2856(3) 0.051(3) Uani 1 1 d .
C23 C 0.5089(5) 1.0348(6) 0.2593(3) 0.054(3) Uani 1 1 d .
H23 H 0.5066 1.0773 0.2737 0.065 Uiso 1 1 calc R
C24 C 0.5183(4) 1.0297(5) 0.2106(3) 0.039(2) Uani 1 1 d .
C25 C 0.5213(4) 0.8406(5) 0.1951(3) 0.047(3) Uani 1 1 d .
H25A H 0.5106 0.8073 0.2187 0.070 Uiso 1 1 calc R
H25B H 0.5656 0.8316 0.1823 0.070 Uiso 1 1 calc R
H25C H 0.4881 0.8386 0.1702 0.070 Uiso 1 1 calc R
C26 C 0.4900(6) 0.9821(6) 0.3371(4) 0.074(4) Uani 1 1 d .
H26A H 0.4476 0.9602 0.3444 0.111 Uiso 1 1 calc R
H26B H 0.4878 1.0290 0.3463 0.111 Uiso 1 1 calc R
H26C H 0.5261 0.9599 0.3540 0.111 Uiso 1 1 calc R
C27 C 0.5240(5) 1.0925(5) 0.1820(3) 0.053(3) Uani 1 1 d .
H27A H 0.5703 1.0985 0.1722 0.080 Uiso 1 1 calc R
H27B H 0.5101 1.1308 0.2007 0.080 Uiso 1 1 calc R
H27C H 0.4953 1.0889 0.1547 0.080 Uiso 1 1 calc R
C28 C 0.3653(4) 1.0625(5) 0.1473(3) 0.041(2) Uani 1 1 d .
C29 C 0.3237(5) 1.0890(5) 0.1858(4) 0.068(3) Uani 1 1 d .
H29A H 0.3426 1.0749 0.2156 0.101 Uiso 1 1 calc R
H29B H 0.2782 1.0717 0.1829 0.101 Uiso 1 1 calc R
H29C H 0.3228 1.1377 0.1843 0.101 Uiso 1 1 calc R

loop_
_atom_site_aniso_label
_atom_site_aniso_U_11
_atom_site_aniso_U_22
_atom_site_aniso_U_33
_atom_site_aniso_U_23
_atom_site_aniso_U_13
_atom_site_aniso_U_12
Pd1 0.0290(4) 0.0299(4) 0.0266(3) 0.0042(3) -0.0015(3) 0.0001(3)
O1 0.029(3) 0.042(4) 0.037(4) 0.001(3) -0.001(3) 0.000(3)
O2 0.041(4) 0.030(3) 0.038(4) 0.002(3) 0.012(3) 0.001(3)
O3 0.051(4) 0.046(4) 0.037(4) 0.011(3) 0.011(3) 0.007(3)
N1 0.031(4) 0.022(4) 0.026(4) -0.001(3) 0.000(3) -0.002(3)
N2 0.033(4) 0.043(4) 0.028(4) 0.009(3) -0.008(3) 0.001(3)
C1 0.032(5) 0.028(5) 0.032(5) 0.003(4) 0.000(4) -0.008(4)
C2 0.030(5) 0.021(5) 0.029(5) 0.009(4) 0.002(4) -0.002(4)
C3 0.050(6) 0.037(5) 0.036(5) 0.000(4) 0.007(5) -0.008(5)
C4 0.049(6) 0.039(6) 0.029(5) -0.005(4) -0.013(5) 0.003(5)
C5 0.032(5) 0.040(6) 0.044(6) 0.000(4) -0.005(4) -0.003(4)
C6 0.018(5) 0.029(5) 0.042(5) 0.013(4) -0.007(4) -0.008(4)
C7 0.035(6) 0.040(6) 0.042(6) 0.026(5) -0.009(4) -0.007(5)
C8 0.055(7) 0.045(6) 0.065(7) 0.019(5) -0.009(6) -0.001(6)
C9 0.047(8) 0.077(9) 0.106(11) 0.044(8) -0.014(7) -0.013(7)
C10 0.042(7) 0.074(9) 0.065(8) 0.024(7) 0.005(6) -0.006(6)
C11 0.103(11) 0.055(8) 0.059(8) 0.025(6) 0.009(7) 0.019(8)
C12 0.038(6) 0.058(7) 0.045(6) 0.008(5) -0.005(5) -0.002(5)
C13 0.031(5) 0.017(4) 0.028(5) 0.006(3) -0.002(4) -0.003(4)
C14 0.050(6) 0.037(5) 0.020(5) 0.007(4) 0.005(4) 0.003(5)
C15 0.031(5) 0.034(5) 0.036(5) 0.003(4) -0.004(4) 0.005(4)
C16 0.025(5) 0.024(5) 0.043(6) 0.009(4) -0.004(4) -0.003(4)
C17 0.032(5) 0.020(4) 0.019(4) -0.002(3) -0.009(4) -0.003(4)
C18 0.021(4) 0.027(5) 0.033(5) 0.009(4) 0.001(4) 0.006(4)
C19 0.031(5) 0.043(6) 0.028(5) 0.002(4) -0.006(4) 0.006(4)
C20 0.034(5) 0.049(6) 0.033(5) 0.003(5) -0.002(4) -0.002(5)
C21 0.039(6) 0.053(7) 0.042(6) 0.013(5) -0.001(5) -0.008(5)
C22 0.047(6) 0.076(8) 0.030(6) -0.004(6) -0.007(5) -0.005(6)
C23 0.053(7) 0.067(8) 0.042(6) -0.012(6) -0.002(5) 0.006(6)
C24 0.037(5) 0.043(6) 0.038(5) -0.004(5) -0.004(4) 0.010(5)
C25 0.036(6) 0.063(7) 0.040(6) 0.013(5) -0.009(4) -0.003(5)
C26 0.063(8) 0.117(10) 0.042(7) -0.010(7) 0.001(6) -0.005(7)
C27 0.046(6) 0.060(7) 0.054(7) -0.012(5) -0.005(5) 0.002(5)
C28 0.039(5) 0.068(7) 0.016(4) -0.010(5) 0.004(4) -0.001(5)
C29 0.066(8) 0.067(8) 0.070(8) -0.003(6) 0.031(6) 0.001(6)

loop_
_atom_type_symbol
_atom_type_description
_atom_type_scat_dispersion_real
_atom_type_scat_dispersion_imag
_atom_type_scat_source
C C 0.0033 0.0016 'International Tables Vol C Tables 4.2.6.8 and 6.1.1.4'
H H 0.0000 0.0000 'International Tables Vol C Tables 4.2.6.8 and 6.1.1.4'
N N 0.0061 0.0033 'International Tables Vol C Tables 4.2.6.8 and 6.1.1.4'
O O 0.0106 0.0060 'International Tables Vol C Tables 4.2.6.8 and 6.1.1.4'
Pd Pd -0.9988 1.0072 'International Tables Vol C Tables 4.2.6.8 and 6.1.1.4'
Cl Cl 0.1484 0.1585 'International Tables Vol C Tables 4.2.6.8 and 6.1.1.4'

loop_
_geom_angle_atom_site_label_1
_geom_angle_atom_site_label_2
_geom_angle_atom_site_label_3
_geom_angle
O1 Pd1 N1 94.9(3)
O1 Pd1 N2 172.8(3)
N1 Pd1 N2 81.8(3)
O1 Pd1 O2 88.0(2)
N1 Pd1 O2 176.7(2)
N2 Pd1 O2 95.5(3)
C1 O1 Pd1 124.6(5)
C28 O2 Pd1 115.4(5)
C13 N1 C17 121.7(7)
C13 N1 Pd1 125.7(5)
C17 N1 Pd1 112.4(5)
C18 N2 C19 122.9(7)
C18 N2 Pd1 114.7(6)
C19 N2 Pd1 121.7(5)
O1 C1 C2 127.1(7)
O1 C1 C6 113.6(7)
C2 C1 C6 119.2(8)
C3 C2 C1 117.9(8)
C3 C2 C13 117.5(7)
C1 C2 C13 124.6(7)
C4 C3 C2 121.7(8)
C4 C3 H3 119.2
C2 C3 H3 119.2
C3 C4 C5 120.7(8)
C3 C4 H4 119.7
C5 C4 H4 119.7
C6 C5 C4 120.8(8)
C6 C5 H5 119.6
C4 C5 H5 119.6
C5 C6 C1 119.7(8)
C5 C6 C7 120.4(7)
C1 C6 C7 119.9(8)
C12 C7 C8 117.9(10)
C12 C7 C6 123.6(8)
C8 C7 C6 118.2(9)
C9 C8 C7 120.6(11)
C9 C8 H8 119.7
C7 C8 H8 119.7
C10 C9 C8 119.7(11)
C10 C9 H9 120.2
C8 C9 H9 120.2
C9 C10 C11 120.0(11)
C9 C10 H10 120.0
C11 C10 H10 120.0
C10 C11 C12 119.9(11)
C10 C11 H11 120.0
C12 C11 H11 120.0
C7 C12 C11 121.8(10)
C7 C12 H12 119.1
C11 C12 H12 119.1
N1 C13 C14 115.8(7)
N1 C13 C2 122.4(7)
C14 C13 C2 121.8(7)
C15 C14 C13 123.1(8)
C15 C14 H14 118.4
C13 C14 H14 118.4
C14 C15 C16 118.3(8)
C14 C15 H15 120.8
C16 C15 H15 120.8
C17 C16 C15 119.2(7)
C17 C16 H16 120.4
C15 C16 H16 120.4
C16 C17 N1 121.8(7)
C16 C17 C18 122.3(7)
N1 C17 C18 115.9(7)
N2 C18 C17 115.0(7)
N2 C18 H18 122.5
C17 C18 H18 122.5
C24 C19 C20 123.2(8)
C24 C19 N2 121.4(8)
C20 C19 N2 115.2(8)
C21 C20 C19 117.1(9)
C21 C20 C25 118.9(8)
C19 C20 C25 123.8(8)
C20 C21 C22 121.6(9)
C20 C21 H21 119.2
C22 C21 H21 119.2
C23 C22 C21 119.4(9)
C23 C22 C26 120.3(10)
C21 C22 C26 120.4(10)
C22 C23 C24 119.7(9)
C22 C23 H23 120.2
C24 C23 H23 120.2
C19 C24 C23 119.0(9)
C19 C24 C27 121.6(8)
C23 C24 C27 119.4(9)
C20 C25 H25A 109.5
C20 C25 H25B 109.5
H25A C25 H25B 109.5
C20 C25 H25C 109.5
H25A C25 H25C 109.5
H25B C25 H25C 109.5
C22 C26 H26A 109.5
C22 C26 H26B 109.5
H26A C26 H26B 109.5
C22 C26 H26C 109.5
H26A C26 H26C 109.5
H26B C26 H26C 109.5
C24 C27 H27A 109.5
C24 C27 H27B 109.5
H27A C27 H27B 109.5
C24 C27 H27C 109.5
H27A C27 H27C 109.5
H27B C27 H27C 109.5
O3 C28 O2 124.6(8)
O3 C28 C29 121.0(9)
O2 C28 C29 114.4(8)
C28 C29 H29A 109.5
C28 C29 H29B 109.5
H29A C29 H29B 109.5
C28 C29 H29C 109.5
H29A C29 H29C 109.5
H29B C29 H29C 109.5

loop_
_geom_bond_atom_site_label_1
_geom_bond_atom_site_label_2
_geom_bond_distance
Pd1 O1 1.942(5)
Pd1 N1 1.973(6)
Pd1 N2 2.004(6)
Pd1 O2 2.018(5)
O1 C1 1.327(9)
O2 C28 1.313(11)
O3 C28 1.234(10)
N1 C13 1.362(9)
N1 C17 1.368(9)
N2 C18 1.299(10)
N2 C19 1.461(10)
C1 C2 1.416(11)
C1 C6 1.447(11)
C2 C3 1.406(11)
C2 C13 1.471(10)
C3 C4 1.358(11)
C3 H3 0.9500
C4 C5 1.398(11)
C4 H4 0.9500
C5 C6 1.350(11)
C5 H5 0.9500
C6 C7 1.508(12)
C7 C12 1.341(13)
C7 C8 1.426(13)
C8 C9 1.411(15)
C8 H8 0.9500
C9 C10 1.362(16)
C9 H9 0.9500
C10 C11 1.386(15)
C10 H10 0.9500
C11 C12 1.415(14)
C11 H11 0.9500
C12 H12 0.9500
C13 C14 1.410(11)
C14 C15 1.377(11)
C14 H14 0.9500
C15 C16 1.379(11)
C15 H15 0.9500
C16 C17 1.363(11)
C16 H16 0.9500
C17 C18 1.454(10)
C18 H18 0.9500
C19 C24 1.348(11)
C19 C20 1.400(12)
C20 C21 1.389(12)
C20 C25 1.521(12)
C21 C22 1.399(13)
C21 H21 0.9500
C22 C23 1.383(13)
C22 C26 1.510(13)
C23 C24 1.420(12)
C23 H23 0.9500
C24 C27 1.510(12)
C25 H25A 0.9800
C25 H25B 0.9800
C25 H25C 0.9800
C26 H26A 0.9800
C26 H26B 0.9800
C26 H26C 0.9800
C27 H27A 0.9800
C27 H27B 0.9800
C27 H27C 0.9800
C28 C29 1.488(12)
C29 H29A 0.9800
C29 H29B 0.9800
C29 H29C 0.9800

loop_
_geom_torsion_atom_site_label_1
_geom_torsion_atom_site_label_2
_geom_torsion_atom_site_label_3
_geom_torsion_atom_site_label_4
_geom_torsion
N1 Pd1 O1 C1 -8.3(6)
O2 Pd1 O1 C1 170.1(6)
O1 Pd1 O2 C28 -77.8(6)
N2 Pd1 O2 C28 108.5(6)
O1 Pd1 N1 C13 7.7(6)
N2 Pd1 N1 C13 -178.7(6)
O1 Pd1 N1 C17 -176.5(5)
N2 Pd1 N1 C17 -2.9(5)
N1 Pd1 N2 C18 1.3(6)
O2 Pd1 N2 C18 -176.8(6)
N1 Pd1 N2 C19 -169.7(6)
O2 Pd1 N2 C19 12.2(6)
Pd1 O1 C1 C2 5.4(11)
Pd1 O1 C1 C6 -171.5(5)
O1 C1 C2 C3 -179.4(7)
C6 C1 C2 C3 -2.7(11)
O1 C1 C2 C13 1.4(13)
C6 C1 C2 C13 178.1(7)
C1 C2 C3 C4 1.3(12)
C13 C2 C3 C4 -179.4(8)
C2 C3 C4 C5 -0.2(13)
C3 C4 C5 C6 0.5(13)
C4 C5 C6 C1 -2.0(12)
C4 C5 C6 C7 177.1(8)
O1 C1 C6 C5 -179.8(7)
C2 C1 C6 C5 3.1(12)
O1 C1 C6 C7 1.1(10)
C2 C1 C6 C7 -176.0(7)
C5 C6 C7 C12 -134.5(9)
C1 C6 C7 C12 44.6(12)
C5 C6 C7 C8 38.9(11)
C1 C6 C7 C8 -142.0(8)
C12 C7 C8 C9 -0.5(14)
C6 C7 C8 C9 -174.2(8)
C7 C8 C9 C10 2.9(16)
C8 C9 C10 C11 -2.7(16)
C9 C10 C11 C12 0.2(16)
C8 C7 C12 C11 -2.1(14)
C6 C7 C12 C11 171.3(8)
C10 C11 C12 C7 2.3(15)
C17 N1 C13 C14 0.3(10)
Pd1 N1 C13 C14 175.8(5)
C17 N1 C13 C2 -179.4(7)
Pd1 N1 C13 C2 -3.9(10)
C3 C2 C13 N1 178.6(7)
C1 C2 C13 N1 -2.1(12)
C3 C2 C13 C14 -1.0(11)
C1 C2 C13 C14 178.2(8)
N1 C13 C14 C15 0.4(11)
C2 C13 C14 C15 -180.0(8)
C13 C14 C15 C16 -0.9(12)
C14 C15 C16 C17 0.7(12)
C15 C16 C17 N1 -0.1(12)
C15 C16 C17 C18 179.4(7)
C13 N1 C17 C16 -0.5(11)
Pd1 N1 C17 C16 -176.5(6)
C13 N1 C17 C18 -180.0(7)
Pd1 N1 C17 C18 4.0(8)
C19 N2 C18 C17 171.4(7)
Pd1 N2 C18 C17 0.5(9)
C16 C17 C18 N2 177.4(7)
N1 C17 C18 N2 -3.1(10)
C18 N2 C19 C24 110.1(10)
Pd1 N2 C19 C24 -79.7(10)
C18 N2 C19 C20 -75.2(10)
Pd1 N2 C19 C20 95.0(8)
C24 C19 C20 C21 2.2(13)
N2 C19 C20 C21 -172.3(7)
C24 C19 C20 C25 175.7(8)
N2 C19 C20 C25 1.2(12)
C19 C20 C21 C22 -0.5(13)
C25 C20 C21 C22 -174.3(8)
C20 C21 C22 C23 -2.3(14)
C20 C21 C22 C26 178.5(9)
C21 C22 C23 C24 3.4(14)
C26 C22 C23 C24 -177.4(9)
C20 C19 C24 C23 -1.1(14)
N2 C19 C24 C23 173.1(8)
C20 C19 C24 C27 177.7(8)
N2 C19 C24 C27 -8.1(13)
C22 C23 C24 C19 -1.8(14)
C22 C23 C24 C27 179.4(9)
Pd1 O2 C28 O3 0.5(11)
Pd1 O2 C28 C29 -177.9(6)

loop_
_platon_squeeze_void_nr
_platon_squeeze_void_average_x
_platon_squeeze_void_average_y
_platon_squeeze_void_average_z
_platon_squeeze_void_volume
_platon_squeeze_void_count_electrons
_platon_squeeze_void_content
1 0.000 0.250 0.125 663 409 ' '
2 0.000 0.750 -0.125 662 410 ' '
3 0.500 0.250 0.375 662 410 ' '
4 0.500 0.750 0.625 662 409 ' '
